data_2241286
loop_
_publ_author_name
'Hern\'andez, Guadalupe'
'Bern\`es, Sylvain'
'Portillo, Oscar'
'Ru\'iz, Alejandro'
'Moreno, Gloria E.'
'Guti\'errez, Ren\'e'

_publ_section_title
;
 Crystal structures of three mercury(II) complexes [HgCl~2~<i>L</i>] where
 <i>L</i> is a bidentate chiral imine ligand
;
_journal_coeditor_code RZ5175
_journal_issue 12
_journal_name_full 'Acta Crystallographica Section E'
_journal_page_first 1462
_journal_page_last 1466
_journal_paper_doi 10.1107/S2056989015020368
_journal_volume 71
_journal_year 2015
_chemical_formula_iupac '[Hg Cl2 (C14 H14 N2)]'
_chemical_formula_moiety 'C14 H14 Cl2 Hg N2'
_chemical_formula_sum 'C14 H14 Cl2 Hg N2'
_chemical_formula_weight 481.76
_chemical_melting_point 412
_chemical_name_systematic
(<i>S</i>)-(+)-Dichlorido[1-phenyl-<i>N</i>-(pyridin-2-ylmethylidene)ethylamine-\k^2^<i>N</i>,<i>N</i>']mercury(II)
_space_group_crystal_system monoclinic
_space_group_IT_number 4
_space_group_name_Hall 'P 2yb'
_space_group_name_H-M_alt 'P 1 21 1'
_symmetry_space_group_name_Hall 'P 2yb'
_symmetry_space_group_name_H-M 'P 1 21 1'
_atom_sites_solution_hydrogens geom
_atom_sites_solution_primary direct
_atom_sites_solution_secondary difmap
_audit_creation_method SHELXL-2014/7
_cell_angle_alpha 90
_cell_angle_beta 90.486(15)
_cell_angle_gamma 90
_cell_formula_units_Z 8
_cell_length_a 7.5335(12)
_cell_length_b 43.246(6)
_cell_length_c 9.3069(11)
_cell_measurement_reflns_used 80
_cell_measurement_temperature 298.0(10)
_cell_measurement_theta_max 12.43
_cell_measurement_theta_min 4.65
_cell_volume 3032.0(7)
_computing_cell_refinement
;
XSCANS (Fait, 1996)
;
_computing_data_collection
;
XSCANS (Fait, 1996)
;
_computing_data_reduction
;
XSCANS (Fait, 1996)
;
_computing_molecular_graphics
;
Mercury (Macrae <i>et al.</i>,  2008)
;
_computing_publication_material
;
SHELXL2014/7 (Sheldrick, 2015)
;
_computing_structure_refinement
;
SHELXL2014/7 (Sheldrick, 2015)
;
_computing_structure_solution
;
SHELXS2014/7 (Sheldrick, 2008)
;
_diffrn_ambient_temperature 298.0(10)
_diffrn_measured_fraction_theta_full 0.999
_diffrn_measured_fraction_theta_max 0.999
_diffrn_measurement_device_type 'Bruker P4'
_diffrn_measurement_method '\w scans'
_diffrn_radiation_monochromator graphite
_diffrn_radiation_type MoK\a
_diffrn_radiation_wavelength 0.71073
_diffrn_reflns_av_R_equivalents 0.0487
_diffrn_reflns_limit_h_max 8
_diffrn_reflns_limit_h_min -8
_diffrn_reflns_limit_k_max 39
_diffrn_reflns_limit_k_min -51
_diffrn_reflns_limit_l_max 11
_diffrn_reflns_limit_l_min -11
_diffrn_reflns_number 11312
_diffrn_reflns_theta_full 24.998
_diffrn_reflns_theta_max 24.998
_diffrn_reflns_theta_min 2.188
_diffrn_standards_decay_% 1.5
_diffrn_standards_interval_count 97
_diffrn_standards_number 3
_exptl_absorpt_coefficient_mu 10.492
_exptl_absorpt_correction_T_max 0.431
_exptl_absorpt_correction_T_min 0.205
_exptl_absorpt_correction_type psi-scan
_exptl_absorpt_process_details
;
(XSCANS; Fait, 1996)
;
_exptl_crystal_colour colourless
_exptl_crystal_density_diffrn 2.111
_exptl_crystal_description Plate
_exptl_crystal_F_000 1808
_exptl_crystal_size_max 0.50
_exptl_crystal_size_mid 0.18
_exptl_crystal_size_min 0.08
_refine_diff_density_max 0.994
_refine_diff_density_min -2.168
_refine_ls_abs_structure_details
;
Classical Flack method preferred over Parsons because s.u. lower;
497 Friedel pairs measured.
;
_refine_ls_abs_structure_Flack -0.011(10)
_refine_ls_extinction_method none
_refine_ls_goodness_of_fit_ref 1.055
_refine_ls_hydrogen_treatment constr
_refine_ls_matrix_type full
_refine_ls_number_constraints 0
_refine_ls_number_parameters 689
_refine_ls_number_reflns 5884
_refine_ls_number_restraints 1
_refine_ls_restrained_S_all 1.055
_refine_ls_R_factor_all 0.0536
_refine_ls_R_factor_gt 0.0416
_refine_ls_shift/su_max 0.002
_refine_ls_shift/su_mean 0.000
_refine_ls_structure_factor_coef Fsqd
_refine_ls_weighting_details 'w=1/[\s^2^(Fo^2^)+(0.0612P)^2^] where P=(Fo^2^+2Fc^2^)/3'
_refine_ls_weighting_scheme calc
_refine_ls_wR_factor_gt 0.0933
_refine_ls_wR_factor_ref 0.1008
_reflns_number_gt 4961
_reflns_number_total 5884
_reflns_threshold_expression 'I > 2\s(I)'
_cod_data_source_file rz5175sup1.cif
_cod_data_source_block I
_cod_database_code 2241286

loop_
_space_group_symop_operation_xyz
'x, y, z'
'-x, y+1/2, -z'

loop_
_atom_site_type_symbol
_atom_site_label
_atom_site_fract_x
_atom_site_fract_y
_atom_site_fract_z
_atom_site_U_iso_or_equiv
_atom_site_adp_type
_atom_site_calc_flag
_atom_site_occupancy
Hg Hg1 -0.13474(9) 0.52723(2) 0.04097(7) 0.0519(2) Uani d 1
Cl Cl1 -0.2879(7) 0.54184(12) -0.1805(5) 0.0573(12) Uani d 1
Cl Cl2 -0.2514(8) 0.53847(12) 0.2722(5) 0.0697(15) Uani d 1
N N1 0.0433(19) 0.4915(3) -0.0830(13) 0.042(3) Uani d 1
C C2 -0.025(3) 0.4680(4) -0.1581(17) 0.050(4) Uani d 1
H H2A -0.1451 0.4633 -0.1485 0.060 Uiso calc 1
C C3 0.078(3) 0.4506(4) -0.2499(18) 0.049(4) Uani d 1
H H3A 0.0277 0.4346 -0.3031 0.059 Uiso calc 1
C C4 0.251(3) 0.4572(4) -0.2613(18) 0.052(5) Uani d 1
H H4A 0.3237 0.4454 -0.3198 0.062 Uiso calc 1
C C5 0.318(2) 0.4818(4) -0.1844(17) 0.044(4) Uani d 1
H H5A 0.4384 0.4867 -0.1904 0.052 Uiso calc 1
C C6 0.209(2) 0.4993(4) -0.0988(16) 0.041(4) Uani d 1
C C7 0.273(2) 0.5258(4) -0.0201(18) 0.051(4) Uani d 1
H H7A 0.3935 0.5301 -0.0191 0.061 Uiso calc 1
N N8 0.1696(18) 0.5433(3) 0.0470(12) 0.038(3) Uani d 1
C C9 0.241(3) 0.5717(4) 0.126(2) 0.055(5) Uani d 1
H H9A 0.2722 0.5659 0.2245 0.066 Uiso calc 1
C C10 0.403(3) 0.5860(5) 0.056(3) 0.084(7) Uani d 1
H H10A 0.4432 0.6033 0.1126 0.126 Uiso calc 1
H H10B 0.3731 0.5929 -0.0389 0.126 Uiso calc 1
H H10C 0.4964 0.5709 0.0513 0.126 Uiso calc 1
C C11 0.096(2) 0.5955(4) 0.1296(18) 0.044(4) Uani d 1
C C12 0.047(3) 0.6080(5) 0.264(2) 0.070(6) Uani d 1
H H12A 0.0975 0.6000 0.3474 0.084 Uiso calc 1
C C13 -0.073(4) 0.6317(5) 0.274(3) 0.094(9) Uani d 1
H H13A -0.0998 0.6404 0.3625 0.113 Uiso calc 1
C C14 -0.154(3) 0.6426(5) 0.150(4) 0.097(10) Uani d 1
H H14A -0.2390 0.6581 0.1547 0.116 Uiso calc 1
C C15 -0.109(4) 0.6305(5) 0.020(3) 0.100(10) Uani d 1
H H15A -0.1620 0.6383 -0.0631 0.120 Uiso calc 1
C C16 0.015(3) 0.6067(5) 0.008(2) 0.069(6) Uani d 1
H H16A 0.0432 0.5986 -0.0812 0.083 Uiso calc 1
Hg Hg2 0.00753(9) 0.27508(2) 0.10580(7) 0.0529(2) Uani d 1
Cl Cl3 0.1318(8) 0.28498(13) 0.3397(6) 0.0773(17) Uani d 1
Cl Cl4 0.1643(7) 0.29633(14) -0.0993(6) 0.0682(14) Uani d 1
N N21 -0.1699(18) 0.2386(3) -0.0054(14) 0.041(3) Uani d 1
C C22 -0.112(3) 0.2127(4) -0.070(2) 0.055(5) Uani d 1
H H22A 0.0060 0.2068 -0.0571 0.066 Uiso calc 1
C C23 -0.220(3) 0.1946(4) -0.155(2) 0.062(5) Uani d 1
H H23A -0.1759 0.1765 -0.1943 0.075 Uiso calc 1
C C24 -0.391(3) 0.2028(4) -0.182(2) 0.060(5) Uani d 1
H H24A -0.4638 0.1914 -0.2442 0.072 Uiso calc 1
C C25 -0.453(2) 0.2298(4) -0.1107(16) 0.044(4) Uani d 1
H H25A -0.5705 0.2361 -0.1222 0.053 Uiso calc 1
C C26 -0.340(2) 0.2464(3) -0.0251(17) 0.040(4) Uani d 1
C C27 -0.402(2) 0.2748(4) 0.0464(17) 0.043(4) Uani d 1
H H27A -0.5233 0.2791 0.0490 0.052 Uiso calc 1
N N28 -0.2969(18) 0.2928(3) 0.1024(13) 0.036(3) Uani d 1
C C29 -0.376(3) 0.3222(4) 0.1642(19) 0.054(5) Uani d 1
H H29A -0.5021 0.3187 0.1834 0.065 Uiso calc 1
C C30 -0.283(3) 0.3298(4) 0.3019(18) 0.064(6) Uani d 1
H H30A -0.2727 0.3114 0.3592 0.095 Uiso calc 1
H H30B -0.3507 0.3450 0.3533 0.095 Uiso calc 1
H H30C -0.1674 0.3378 0.2821 0.095 Uiso calc 1
C C31 -0.359(3) 0.3477(3) 0.0512(18) 0.048(4) Uani d 1
C C32 -0.192(3) 0.3576(4) 0.012(2) 0.063(5) Uani d 1
H H32A -0.0910 0.3490 0.0530 0.075 Uiso calc 1
C C33 -0.180(4) 0.3810(5) -0.094(2) 0.082(7) Uani d 1
H H33A -0.0689 0.3878 -0.1239 0.098 Uiso calc 1
C C34 -0.328(4) 0.3936(5) -0.151(2) 0.070(6) Uani d 1
H H34A -0.3192 0.4092 -0.2192 0.084 Uiso calc 1
C C35 -0.491(4) 0.3838(5) -0.109(2) 0.087(8) Uani d 1
H H35A -0.5919 0.3930 -0.1479 0.105 Uiso calc 1
C C36 -0.507(3) 0.3607(4) -0.012(2) 0.061(5) Uani d 1
H H36A -0.6193 0.3535 0.0121 0.073 Uiso calc 1
Hg Hg3 0.50699(9) 0.47731(2) 0.33042(7) 0.0527(2) Uani d 1
Cl Cl5 0.6382(8) 0.46702(14) 0.1035(5) 0.0777(17) Uani d 1
Cl Cl6 0.6675(7) 0.45758(13) 0.5410(5) 0.0650(13) Uani d 1
N N41 0.3328(19) 0.5139(3) 0.4461(14) 0.041(3) Uani d 1
C C42 0.397(3) 0.5383(4) 0.5172(19) 0.054(5) Uani d 1
H H42A 0.5170 0.5431 0.5069 0.065 Uiso calc 1
C C43 0.296(3) 0.5566(4) 0.605(2) 0.057(5) Uani d 1
H H43A 0.3446 0.5734 0.6544 0.068 Uiso calc 1
C C44 0.122(3) 0.5492(4) 0.618(2) 0.056(5) Uani d 1
H H44A 0.0490 0.5608 0.6772 0.068 Uiso calc 1
C C45 0.054(2) 0.5248(4) 0.5436(17) 0.050(4) Uani d 1
H H45A -0.0658 0.5200 0.5503 0.060 Uiso calc 1
C C46 0.1616(19) 0.5076(3) 0.4601(14) 0.032(3) Uani d 1
C C47 0.109(3) 0.4794(4) 0.382(2) 0.057(5) Uani d 1
H H47A -0.0130 0.4766 0.3700 0.068 Uiso calc 1
N N48 0.2003(18) 0.4594(3) 0.3300(15) 0.042(3) Uani d 1
C C49 0.126(2) 0.4316(4) 0.2696(16) 0.042(4) Uani d 1
H H49A -0.0006 0.4353 0.2516 0.051 Uiso calc 1
C C50 0.212(3) 0.4232(5) 0.1270(19) 0.068(6) Uani d 1
H H50A 0.1664 0.4364 0.0526 0.102 Uiso calc 1
H H50B 0.1855 0.4021 0.1039 0.102 Uiso calc 1
H H50C 0.3383 0.4258 0.1349 0.102 Uiso calc 1
C C51 0.143(2) 0.4065(4) 0.3805(17) 0.045(4) Uani d 1
C C52 0.306(3) 0.3955(5) 0.427(2) 0.071(6) Uani d 1
H H52A 0.4092 0.4036 0.3874 0.085 Uiso calc 1
C C53 0.319(4) 0.3732(5) 0.530(2) 0.080(7) Uani d 1
H H53A 0.4301 0.3661 0.5590 0.096 Uiso calc 1
C C54 0.172(5) 0.3614(5) 0.589(2) 0.098(10) Uani d 1
H H54A 0.1818 0.3463 0.6593 0.117 Uiso calc 1
C C55 0.011(4) 0.3715(6) 0.546(2) 0.084(7) Uani d 1
H H55A -0.0908 0.3634 0.5880 0.101 Uiso calc 1
C C56 -0.005(3) 0.3938(4) 0.441(2) 0.057(5) Uani d 1
H H56A -0.1171 0.4002 0.4111 0.069 Uiso calc 1
Hg Hg4 0.65551(9) 0.72714(2) 0.59963(7) 0.05081(19) Uani d 1
Cl Cl7 0.8089(7) 0.70943(12) 0.3893(5) 0.0607(12) Uani d 1
Cl Cl8 0.7367(7) 0.71712(11) 0.8472(5) 0.0608(12) Uani d 1
N N61 0.4716(19) 0.7631(3) 0.4763(14) 0.042(3) Uani d 1
C C62 0.528(3) 0.7869(4) 0.4014(18) 0.050(5) Uani d 1
H H62A 0.6472 0.7925 0.4090 0.060 Uiso calc 1
C C63 0.418(3) 0.8041(4) 0.312(2) 0.057(5) Uani d 1
H H63A 0.4616 0.8207 0.2594 0.068 Uiso calc 1
C C64 0.247(3) 0.7960(4) 0.3020(16) 0.054(5) Uani d 1
H H64A 0.1691 0.8071 0.2431 0.065 Uiso calc 1
C C65 0.186(3) 0.7712(4) 0.3806(18) 0.051(4) Uani d 1
H H65A 0.0671 0.7657 0.3770 0.061 Uiso calc 1
C C66 0.300(2) 0.7547(3) 0.4626(15) 0.037(4) Uani d 1
C C67 0.241(2) 0.7276(4) 0.5469(17) 0.044(4) Uani d 1
H H67A 0.1209 0.7225 0.5495 0.053 Uiso calc 1
N N68 0.3517(17) 0.7116(4) 0.6147(15) 0.047(4) Uani d 1
C C69 0.304(2) 0.6831(4) 0.693(2) 0.058(5) Uani d 1
H H69A 0.3358 0.6862 0.7942 0.069 Uiso calc 1
C C70 0.111(3) 0.6737(5) 0.687(3) 0.091(8) Uani d 1
H H70A 0.0380 0.6911 0.7120 0.136 Uiso calc 1
H H70B 0.0908 0.6572 0.7545 0.136 Uiso calc 1
H H70C 0.0809 0.6668 0.5922 0.136 Uiso calc 1
C C71 0.416(3) 0.6568(4) 0.638(2) 0.053(5) Uani d 1
C C72 0.539(3) 0.6417(4) 0.731(2) 0.061(5) Uani d 1
H H72A 0.5509 0.6478 0.8260 0.073 Uiso calc 1
C C73 0.637(4) 0.6187(5) 0.678(3) 0.085(8) Uani d 1
H H73A 0.7127 0.6080 0.7398 0.102 Uiso calc 1
C C74 0.629(4) 0.6104(5) 0.538(3) 0.089(8) Uani d 1
H H74A 0.7058 0.5952 0.5044 0.106 Uiso calc 1
C C75 0.514(4) 0.6235(6) 0.449(3) 0.087(8) Uani d 1
H H75A 0.5041 0.6165 0.3552 0.105 Uiso calc 1
C C76 0.408(3) 0.6482(5) 0.497(2) 0.074(6) Uani d 1
H H76A 0.3323 0.6584 0.4336 0.089 Uiso calc 1

loop_
_atom_site_aniso_label
_atom_site_aniso_U_11
_atom_site_aniso_U_22
_atom_site_aniso_U_33
_atom_site_aniso_U_12
_atom_site_aniso_U_13
_atom_site_aniso_U_23
Hg1 0.0462(4) 0.0696(4) 0.0401(3) 0.0122(4) 0.0074(3) -0.0021(3)
Cl1 0.051(3) 0.072(3) 0.049(2) 0.014(2) -0.001(2) 0.006(2)
Cl2 0.080(4) 0.081(3) 0.049(3) -0.017(3) 0.026(3) -0.013(2)
N1 0.042(9) 0.058(8) 0.026(6) 0.022(7) 0.001(6) 0.007(6)
C2 0.044(11) 0.060(12) 0.046(10) -0.003(9) 0.008(8) -0.006(8)
C3 0.052(13) 0.048(9) 0.047(9) 0.005(9) 0.002(8) -0.006(7)
C4 0.064(14) 0.043(9) 0.048(10) 0.028(9) 0.019(9) -0.014(8)
C5 0.032(9) 0.050(10) 0.049(9) 0.004(8) 0.012(7) -0.001(8)
C6 0.040(11) 0.047(9) 0.037(8) 0.010(8) 0.016(7) 0.000(7)
C7 0.052(11) 0.042(9) 0.058(10) 0.003(9) 0.015(9) 0.012(9)
N8 0.044(8) 0.044(7) 0.025(6) 0.012(6) -0.010(6) -0.017(5)
C9 0.068(14) 0.030(8) 0.066(12) 0.006(8) -0.001(10) -0.017(8)
C10 0.050(14) 0.085(15) 0.12(2) 0.008(12) 0.003(14) -0.033(14)
C11 0.029(9) 0.055(10) 0.048(10) -0.002(8) 0.007(8) -0.009(8)
C12 0.075(16) 0.066(12) 0.069(13) -0.001(11) 0.017(12) -0.012(10)
C13 0.11(2) 0.050(13) 0.12(2) -0.031(14) 0.034(19) -0.037(14)
C14 0.055(16) 0.063(15) 0.17(3) -0.021(12) 0.042(18) -0.060(19)
C15 0.13(2) 0.055(12) 0.12(2) 0.021(14) -0.071(19) -0.015(13)
C16 0.074(15) 0.075(13) 0.058(12) 0.032(12) -0.021(11) -0.009(10)
Hg2 0.0438(4) 0.0721(5) 0.0427(4) -0.0078(4) -0.0053(3) 0.0016(3)
Cl3 0.087(4) 0.091(4) 0.053(3) 0.023(3) -0.032(3) -0.015(2)
Cl4 0.046(3) 0.100(4) 0.059(3) -0.006(3) -0.001(2) 0.028(3)
N21 0.028(8) 0.053(8) 0.042(8) 0.002(6) -0.006(6) 0.002(6)
C22 0.040(11) 0.062(11) 0.062(11) 0.011(9) -0.014(9) -0.006(9)
C23 0.068(15) 0.054(11) 0.066(12) 0.016(10) 0.007(11) -0.013(9)
C24 0.041(12) 0.075(12) 0.064(12) -0.004(10) -0.029(10) -0.025(10)
C25 0.033(9) 0.054(10) 0.045(9) 0.004(8) -0.010(7) 0.000(8)
C26 0.027(9) 0.043(8) 0.051(9) -0.004(7) 0.001(8) -0.001(7)
C27 0.031(9) 0.045(8) 0.055(9) -0.002(8) 0.007(8) 0.008(8)
N28 0.036(8) 0.043(7) 0.030(6) 0.006(6) 0.001(6) 0.008(5)
C29 0.051(12) 0.052(10) 0.059(11) 0.013(9) 0.025(9) 0.002(8)
C30 0.098(17) 0.055(10) 0.038(9) 0.033(11) 0.013(10) 0.003(8)
C31 0.066(13) 0.034(8) 0.044(9) 0.004(8) 0.006(9) -0.005(7)
C32 0.055(13) 0.067(12) 0.066(12) -0.002(10) -0.013(11) 0.023(10)
C33 0.11(2) 0.061(13) 0.076(15) -0.036(14) 0.003(15) 0.011(11)
C34 0.11(2) 0.058(12) 0.039(10) 0.006(13) 0.001(12) 0.013(9)
C35 0.13(2) 0.070(14) 0.064(14) 0.034(15) -0.011(15) 0.009(11)
C36 0.071(14) 0.052(10) 0.058(11) 0.013(10) -0.016(10) -0.010(9)
Hg3 0.0446(4) 0.0722(4) 0.0413(3) 0.0082(4) 0.0055(3) 0.0004(3)
Cl5 0.085(4) 0.094(4) 0.054(3) -0.022(3) 0.027(3) -0.018(3)
Cl6 0.047(3) 0.094(3) 0.054(3) 0.008(3) -0.003(2) 0.022(3)
N41 0.050(10) 0.039(7) 0.035(7) -0.002(6) 0.006(6) 0.001(6)
C42 0.039(11) 0.075(12) 0.048(10) -0.002(9) 0.005(9) 0.003(9)
C43 0.058(14) 0.064(11) 0.050(10) -0.010(10) 0.023(9) -0.011(9)
C44 0.063(14) 0.049(10) 0.058(11) 0.027(10) 0.018(10) 0.010(9)
C45 0.038(10) 0.063(11) 0.049(9) 0.018(9) 0.011(8) -0.004(9)
C46 0.019(8) 0.050(9) 0.028(7) -0.001(7) 0.002(6) 0.009(6)
C47 0.053(12) 0.042(9) 0.074(12) -0.002(9) -0.031(10) 0.020(9)
N48 0.033(8) 0.036(7) 0.056(8) 0.005(6) -0.004(7) 0.005(6)
C49 0.031(9) 0.058(10) 0.037(8) 0.001(7) -0.014(7) 0.007(7)
C50 0.087(16) 0.072(12) 0.045(10) -0.016(12) -0.013(10) -0.005(9)
C51 0.046(11) 0.050(9) 0.039(9) -0.012(8) -0.002(8) -0.009(7)
C52 0.071(15) 0.068(12) 0.073(14) 0.014(11) -0.007(12) 0.013(11)
C53 0.10(2) 0.068(14) 0.071(14) 0.018(13) -0.010(14) 0.022(11)
C54 0.20(4) 0.042(11) 0.051(12) -0.004(17) -0.005(18) 0.011(9)
C55 0.11(2) 0.084(16) 0.061(14) -0.024(15) 0.033(14) -0.002(12)
C56 0.063(13) 0.042(9) 0.066(12) -0.024(9) 0.004(10) 0.000(9)
Hg4 0.0400(4) 0.0726(4) 0.0397(3) 0.0087(4) -0.0042(3) -0.0015(3)
Cl7 0.051(3) 0.077(3) 0.054(3) 0.008(2) 0.005(2) -0.014(2)
Cl8 0.059(3) 0.082(3) 0.041(2) 0.002(2) -0.009(2) 0.001(2)
N61 0.054(9) 0.031(6) 0.042(7) 0.010(6) -0.010(7) -0.007(6)
C62 0.047(11) 0.059(11) 0.044(10) -0.007(9) -0.021(9) 0.011(8)
C63 0.062(14) 0.060(11) 0.048(10) -0.012(10) 0.001(10) 0.003(8)
C64 0.075(15) 0.065(11) 0.023(8) 0.016(11) -0.004(9) -0.011(7)
C65 0.051(11) 0.051(10) 0.050(10) 0.015(9) 0.002(8) -0.005(8)
C66 0.044(10) 0.041(8) 0.025(7) -0.014(7) -0.004(7) -0.015(6)
C67 0.030(9) 0.041(8) 0.060(10) -0.002(8) 0.004(8) 0.002(8)
N68 0.011(7) 0.081(10) 0.049(8) 0.003(7) 0.005(6) -0.009(7)
C69 0.037(11) 0.076(12) 0.060(11) 0.009(9) 0.009(9) 0.019(10)
C70 0.076(17) 0.075(14) 0.12(2) 0.014(12) 0.034(15) 0.045(14)
C71 0.051(12) 0.055(10) 0.053(11) -0.013(9) 0.017(9) 0.006(8)
C72 0.053(12) 0.066(12) 0.062(11) 0.018(10) -0.031(10) 0.010(9)
C73 0.12(2) 0.049(11) 0.088(17) 0.027(13) -0.035(16) -0.001(11)
C74 0.09(2) 0.061(14) 0.11(2) -0.007(13) 0.033(17) -0.014(14)
C75 0.11(2) 0.089(17) 0.065(14) -0.044(16) 0.010(15) -0.020(13)
C76 0.101(19) 0.077(14) 0.044(11) -0.013(13) 0.008(12) 0.021(10)

loop_
_atom_type_symbol
_atom_type_description
_atom_type_scat_dispersion_real
_atom_type_scat_dispersion_imag
_atom_type_scat_source
C C 0.0033 0.0016 'International Tables Vol C Tables 4.2.6.8 and 6.1.1.4'
H H 0.0000 0.0000 'International Tables Vol C Tables 4.2.6.8 and 6.1.1.4'
N N 0.0061 0.0033 'International Tables Vol C Tables 4.2.6.8 and 6.1.1.4'
Cl Cl 0.1484 0.1585 'International Tables Vol C Tables 4.2.6.8 and 6.1.1.4'
Hg Hg -2.3894 9.2266 'International Tables Vol C Tables 4.2.6.8 and 6.1.1.4'

loop_
_geom_angle_atom_site_label_1
_geom_angle_atom_site_label_2
_geom_angle_atom_site_label_3
_geom_angle
N1 Hg1 Cl2 142.4(3)
N1 Hg1 N8 69.7(5)
Cl2 Hg1 N8 106.3(3)
N1 Hg1 Cl1 91.3(3)
Cl2 Hg1 Cl1 122.39(19)
N8 Hg1 Cl1 113.0(3)
C6 N1 C2 120.4(15)
C6 N1 Hg1 115.8(11)
C2 N1 Hg1 122.4(12)
N1 C2 C3 121.3(18)
N1 C2 H2A 119.3
C3 C2 H2A 119.3
C4 C3 C2 119.1(16)
C4 C3 H3A 120.5
C2 C3 H3A 120.5
C3 C4 C5 118.7(15)
C3 C4 H4A 120.7
C5 C4 H4A 120.7
C6 C5 C4 120.3(17)
C6 C5 H5A 119.9
C4 C5 H5A 119.9
N1 C6 C5 120.1(15)
N1 C6 C7 117.5(15)
C5 C6 C7 122.3(16)
N8 C7 C6 122.1(17)
N8 C7 H7A 119.0
C6 C7 H7A 119.0
C7 N8 C9 120.4(15)
C7 N8 Hg1 114.2(11)
C9 N8 Hg1 125.4(11)
C11 C9 C10 108.8(15)
C11 C9 N8 107.8(15)
C10 C9 N8 114.0(15)
C11 C9 H9A 108.7
C10 C9 H9A 108.7
N8 C9 H9A 108.7
C9 C10 H10A 109.5
C9 C10 H10B 109.5
H10A C10 H10B 109.5
C9 C10 H10C 109.5
H10A C10 H10C 109.5
H10B C10 H10C 109.5
C16 C11 C12 118.5(18)
C16 C11 C9 122.8(16)
C12 C11 C9 118.6(17)
C13 C12 C11 122(2)
C13 C12 H12A 119.2
C11 C12 H12A 119.2
C12 C13 C14 119(2)
C12 C13 H13A 120.6
C14 C13 H13A 120.6
C15 C14 C13 120(3)
C15 C14 H14A 120.0
C13 C14 H14A 120.0
C14 C15 C16 122(2)
C14 C15 H15A 119.2
C16 C15 H15A 119.2
C11 C16 C15 119(2)
C11 C16 H16A 120.3
C15 C16 H16A 120.3
N21 Hg2 Cl3 138.5(4)
N21 Hg2 N28 70.4(5)
Cl3 Hg2 N28 108.5(3)
N21 Hg2 Cl4 100.9(4)
Cl3 Hg2 Cl4 117.1(2)
N28 Hg2 Cl4 109.7(3)
C26 N21 C22 117.6(14)
C26 N21 Hg2 116.1(10)
C22 N21 Hg2 125.5(12)
N21 C22 C23 122.4(18)
N21 C22 H22A 118.8
C23 C22 H22A 118.8
C24 C23 C22 121.3(18)
C24 C23 H23A 119.4
C22 C23 H23A 119.4
C23 C24 C25 116.0(15)
C23 C24 H24A 122.0
C25 C24 H24A 122.0
C26 C25 C24 120.0(15)
C26 C25 H25A 120.0
C24 C25 H25A 120.0
N21 C26 C25 122.7(15)
N21 C26 C27 117.2(14)
C25 C26 C27 120.1(15)
N28 C27 C26 120.8(15)
N28 C27 H27A 119.6
C26 C27 H27A 119.6
C27 N28 C29 115.9(15)
C27 N28 Hg2 114.6(11)
C29 N28 Hg2 129.4(11)
C30 C29 N28 109.1(14)
C30 C29 C31 113.1(16)
N28 C29 C31 108.0(13)
C30 C29 H29A 108.9
N28 C29 H29A 108.9
C31 C29 H29A 108.9
C29 C30 H30A 109.5
C29 C30 H30B 109.5
H30A C30 H30B 109.5
C29 C30 H30C 109.5
H30A C30 H30C 109.5
H30B C30 H30C 109.5
C36 C31 C32 119.7(17)
C36 C31 C29 121.0(18)
C32 C31 C29 119.3(17)
C31 C32 C33 118(2)
C31 C32 H32A 120.8
C33 C32 H32A 120.8
C34 C33 C32 120(2)
C34 C33 H33A 120.0
C32 C33 H33A 120.0
C33 C34 C35 121(2)
C33 C34 H34A 119.7
C35 C34 H34A 119.7
C34 C35 C36 121(2)
C34 C35 H35A 119.7
C36 C35 H35A 119.7
C35 C36 C31 121(2)
C35 C36 H36A 119.7
C31 C36 H36A 119.7
N41 Hg3 Cl5 141.0(4)
N41 Hg3 N48 71.3(5)
Cl5 Hg3 N48 109.9(4)
N41 Hg3 Cl6 98.2(4)
Cl5 Hg3 Cl6 116.0(2)
N48 Hg3 Cl6 110.6(3)
C46 N41 C42 117.9(15)
C46 N41 Hg3 117.1(10)
C42 N41 Hg3 124.2(13)
N41 C42 C43 123.2(18)
N41 C42 H42A 118.4
C43 C42 H42A 118.4
C44 C43 C42 117.2(18)
C44 C43 H43A 121.4
C42 C43 H43A 121.4
C43 C44 C45 120.0(17)
C43 C44 H44A 120.0
C45 C44 H44A 120.0
C46 C45 C44 119.8(17)
C46 C45 H45A 120.1
C44 C45 H45A 120.1
N41 C46 C45 121.9(15)
N41 C46 C47 112.5(15)
C45 C46 C47 125.5(16)
N48 C47 C46 129.4(17)
N48 C47 H47A 115.3
C46 C47 H47A 115.3
C47 N48 C49 122.1(15)
C47 N48 Hg3 108.5(12)
C49 N48 Hg3 129.2(11)
N48 C49 C51 107.8(12)
N48 C49 C50 111.9(14)
C51 C49 C50 113.0(15)
N48 C49 H49A 108.0
C51 C49 H49A 108.0
C50 C49 H49A 108.0
C49 C50 H50A 109.5
C49 C50 H50B 109.5
H50A C50 H50B 109.5
C49 C50 H50C 109.5
H50A C50 H50C 109.5
H50B C50 H50C 109.5
C56 C51 C52 117.2(17)
C56 C51 C49 120.7(16)
C52 C51 C49 122.1(17)
C53 C52 C51 121(2)
C53 C52 H52A 119.3
C51 C52 H52A 119.3
C54 C53 C52 120(2)
C54 C53 H53A 119.9
C52 C53 H53A 119.9
C53 C54 C55 120(2)
C53 C54 H54A 119.9
C55 C54 H54A 119.9
C54 C55 C56 120(2)
C54 C55 H55A 119.8
C56 C55 H55A 119.8
C51 C56 C55 121(2)
C51 C56 H56A 119.7
C55 C56 H56A 119.7
N61 Hg4 N68 69.9(5)
N61 Hg4 Cl7 95.6(4)
N68 Hg4 Cl7 115.1(4)
N61 Hg4 Cl8 136.1(3)
N68 Hg4 Cl8 97.4(4)
Cl7 Hg4 Cl8 126.78(17)
C62 N61 C66 118.4(14)
C62 N61 Hg4 125.3(12)
C66 N61 Hg4 115.1(10)
N61 C62 C63 122.7(18)
N61 C62 H62A 118.7
C63 C62 H62A 118.7
C64 C63 C62 118.4(18)
C64 C63 H63A 120.8
C62 C63 H63A 120.8
C63 C64 C65 119.2(18)
C63 C64 H64A 120.4
C65 C64 H64A 120.4
C66 C65 C64 120.1(18)
C66 C65 H65A 119.9
C64 C65 H65A 119.9
N61 C66 C65 121.1(15)
N61 C66 C67 117.3(14)
C65 C66 C67 121.5(16)
N68 C67 C66 120.0(15)
N68 C67 H67A 120.0
C66 C67 H67A 120.0
C67 N68 C69 123.0(14)
C67 N68 Hg4 116.8(12)
C69 N68 Hg4 120.0(11)
N68 C69 C70 116.5(15)
N68 C69 C71 108.7(14)
C70 C69 C71 109.2(18)
N68 C69 H69A 107.4
C70 C69 H69A 107.4
C71 C69 H69A 107.4
C69 C70 H70A 109.5
C69 C70 H70B 109.5
H70A C70 H70B 109.5
C69 C70 H70C 109.5
H70A C70 H70C 109.5
H70B C70 H70C 109.5
C76 C71 C72 119(2)
C76 C71 C69 120.7(19)
C72 C71 C69 120.1(17)
C73 C72 C71 118.6(19)
C73 C72 H72A 120.7
C71 C72 H72A 120.7
C72 C73 C74 122(2)
C72 C73 H73A 118.9
C74 C73 H73A 118.9
C75 C74 C73 121(2)
C75 C74 H74A 119.6
C73 C74 H74A 119.6
C74 C75 C76 120(2)
C74 C75 H75A 120.0
C76 C75 H75A 120.0
C71 C76 C75 119(2)
C71 C76 H76A 120.4
C75 C76 H76A 120.4

loop_
_geom_bond_atom_site_label_1
_geom_bond_atom_site_label_2
_geom_bond_distance
Hg1 N1 2.356(13)
Hg1 Cl2 2.382(5)
Hg1 N8 2.396(14)
Hg1 Cl1 2.437(4)
N1 C6 1.30(2)
N1 C2 1.33(2)
C2 C3 1.38(2)
C2 H2A 0.9300
C3 C4 1.34(3)
C3 H3A 0.9300
C4 C5 1.38(2)
C4 H4A 0.9300
C5 C6 1.37(2)
C5 H5A 0.9300
C6 C7 1.44(2)
C7 N8 1.25(2)
C7 H7A 0.9300
N8 C9 1.53(2)
C9 C11 1.50(2)
C9 C10 1.52(3)
C9 H9A 0.9800
C10 H10A 0.9600
C10 H10B 0.9600
C10 H10C 0.9600
C11 C16 1.37(3)
C11 C12 1.41(3)
C12 C13 1.37(3)
C12 H12A 0.9300
C13 C14 1.38(4)
C13 H13A 0.9300
C14 C15 1.36(4)
C14 H14A 0.9300
C15 C16 1.39(3)
C15 H15A 0.9300
C16 H16A 0.9300
Hg2 N21 2.307(13)
Hg2 Cl3 2.401(5)
Hg2 N28 2.417(13)
Hg2 Cl4 2.433(5)
N21 C26 1.34(2)
N21 C22 1.35(2)
C22 C23 1.38(3)
C22 H22A 0.9300
C23 C24 1.36(3)
C23 H23A 0.9300
C24 C25 1.43(2)
C24 H24A 0.9300
C25 C26 1.37(2)
C25 H25A 0.9300
C26 C27 1.47(2)
C27 N28 1.225(19)
C27 H27A 0.9300
N28 C29 1.52(2)
C29 C30 1.49(3)
C29 C31 1.53(2)
C29 H29A 0.9800
C30 H30A 0.9600
C30 H30B 0.9600
C30 H30C 0.9600
C31 C36 1.38(3)
C31 C32 1.38(3)
C32 C33 1.42(3)
C32 H32A 0.9300
C33 C34 1.35(3)
C33 H33A 0.9300
C34 C35 1.35(3)
C34 H34A 0.9300
C35 C36 1.36(3)
C35 H35A 0.9300
C36 H36A 0.9300
Hg3 N41 2.327(13)
Hg3 Cl5 2.381(5)
Hg3 N48 2.437(14)
Hg3 Cl6 2.448(5)
N41 C46 1.327(19)
N41 C42 1.33(2)
C42 C43 1.38(3)
C42 H42A 0.9300
C43 C44 1.35(3)
C43 H43A 0.9300
C44 C45 1.36(3)
C44 H44A 0.9300
C45 C46 1.35(2)
C45 H45A 0.9300
C46 C47 1.47(2)
C47 N48 1.21(2)
C47 H47A 0.9300
N48 C49 1.44(2)
C49 C51 1.50(2)
C49 C50 1.53(2)
C49 H49A 0.9800
C50 H50A 0.9600
C50 H50B 0.9600
C50 H50C 0.9600
C51 C56 1.37(2)
C51 C52 1.38(3)
C52 C53 1.36(3)
C52 H52A 0.9300
C53 C54 1.34(4)
C53 H53A 0.9300
C54 C55 1.35(4)
C54 H54A 0.9300
C55 C56 1.38(3)
C55 H55A 0.9300
C56 H56A 0.9300
Hg4 N61 2.373(12)
Hg4 N68 2.390(13)
Hg4 Cl7 2.406(5)
Hg4 Cl8 2.418(4)
N61 C62 1.32(2)
N61 C66 1.35(2)
C62 C63 1.39(3)
C62 H62A 0.9300
C63 C64 1.34(3)
C63 H63A 0.9300
C64 C65 1.38(3)
C64 H64A 0.9300
C65 C66 1.35(2)
C65 H65A 0.9300
C66 C67 1.48(2)
C67 N68 1.25(2)
C67 H67A 0.9300
N68 C69 1.48(2)
C69 C70 1.51(3)
C69 C71 1.51(3)
C69 H69A 0.9800
C70 H70A 0.9600
C70 H70B 0.9600
C70 H70C 0.9600
C71 C76 1.36(3)
C71 C72 1.42(3)
C72 C73 1.34(3)
C72 H72A 0.9300
C73 C74 1.35(4)
C73 H73A 0.9300
C74 C75 1.32(4)
C74 H74A 0.9300
C75 C76 1.41(3)
C75 H75A 0.9300
C76 H76A 0.9300

loop_
_geom_torsion_atom_site_label_1
_geom_torsion_atom_site_label_2
_geom_torsion_atom_site_label_3
_geom_torsion_atom_site_label_4
_geom_torsion
C6 N1 C2 C3 3(2)
Hg1 N1 C2 C3 168.5(12)
N1 C2 C3 C4 1(3)
C2 C3 C4 C5 -2(3)
C3 C4 C5 C6 0(3)
C2 N1 C6 C5 -5(2)
Hg1 N1 C6 C5 -172.1(12)
C2 N1 C6 C7 176.9(14)
Hg1 N1 C6 C7 10.0(18)
C4 C5 C6 N1 4(2)
C4 C5 C6 C7 -178.0(15)
N1 C6 C7 N8 -9(2)
C5 C6 C7 N8 173.3(15)
C6 C7 N8 C9 -178.2(15)
C6 C7 N8 Hg1 2.7(19)
C7 N8 C9 C11 151.8(15)
Hg1 N8 C9 C11 -29.2(19)
C7 N8 C9 C10 31(2)
Hg1 N8 C9 C10 -150.1(14)
C10 C9 C11 C16 66(2)
N8 C9 C11 C16 -58(2)
C10 C9 C11 C12 -110(2)
N8 C9 C11 C12 126.0(18)
C16 C11 C12 C13 -2(3)
C9 C11 C12 C13 174.0(19)
C11 C12 C13 C14 3(4)
C12 C13 C14 C15 -2(4)
C13 C14 C15 C16 1(4)
C12 C11 C16 C15 1(3)
C9 C11 C16 C15 -174.9(19)
C14 C15 C16 C11 -1(4)
C26 N21 C22 C23 0(3)
Hg2 N21 C22 C23 -168.8(16)
N21 C22 C23 C24 3(3)
C22 C23 C24 C25 -4(3)
C23 C24 C25 C26 2(3)
C22 N21 C26 C25 -2(2)
Hg2 N21 C26 C25 168.2(13)
C22 N21 C26 C27 180.0(15)
Hg2 N21 C26 C27 -9.8(18)
C24 C25 C26 N21 1(3)
C24 C25 C26 C27 178.5(16)
N21 C26 C27 N28 11(2)
C25 C26 C27 N28 -167.2(15)
C26 C27 N28 C29 176.2(14)
C26 C27 N28 Hg2 -5.9(18)
C27 N28 C29 C30 140.9(16)
Hg2 N28 C29 C30 -36.7(19)
C27 N28 C29 C31 -95.9(18)
Hg2 N28 C29 C31 86.6(17)
C30 C29 C31 C36 -124.6(18)
N28 C29 C31 C36 114.6(17)
C30 C29 C31 C32 56(2)
N28 C29 C31 C32 -65(2)
C36 C31 C32 C33 0(3)
C29 C31 C32 C33 179.6(17)
C31 C32 C33 C34 1(3)
C32 C33 C34 C35 -1(3)
C33 C34 C35 C36 -1(4)
C34 C35 C36 C31 3(3)
C32 C31 C36 C35 -2(3)
C29 C31 C36 C35 178.3(17)
C46 N41 C42 C43 1(3)
Hg3 N41 C42 C43 -168.4(14)
N41 C42 C43 C44 0(3)
C42 C43 C44 C45 -1(3)
C43 C44 C45 C46 2(3)
C42 N41 C46 C45 0(2)
Hg3 N41 C46 C45 169.9(12)
C42 N41 C46 C47 -177.4(14)
Hg3 N41 C46 C47 -7.3(16)
C44 C45 C46 N41 -1(2)
C44 C45 C46 C47 175.8(15)
N41 C46 C47 N48 14(2)
C45 C46 C47 N48 -163.0(18)
C46 C47 N48 C49 173.3(15)
C46 C47 N48 Hg3 -12(2)
C47 N48 C49 C51 -99.1(18)
Hg3 N48 C49 C51 87.0(16)
C47 N48 C49 C50 136.1(17)
Hg3 N48 C49 C50 -37.8(18)
N48 C49 C51 C56 114.1(16)
C50 C49 C51 C56 -121.7(17)
N48 C49 C51 C52 -65(2)
C50 C49 C51 C52 59(2)
C56 C51 C52 C53 -1(3)
C49 C51 C52 C53 178.6(19)
C51 C52 C53 C54 0(3)
C52 C53 C54 C55 0(4)
C53 C54 C55 C56 0(4)
C52 C51 C56 C55 1(3)
C49 C51 C56 C55 -177.8(18)
C54 C55 C56 C51 -1(3)
C66 N61 C62 C63 1(2)
Hg4 N61 C62 C63 168.6(14)
N61 C62 C63 C64 1(3)
C62 C63 C64 C65 0(3)
C63 C64 C65 C66 -2(2)
C62 N61 C66 C65 -4(2)
Hg4 N61 C66 C65 -172.1(11)
C62 N61 C66 C67 179.4(14)
Hg4 N61 C66 C67 11.0(16)
C64 C65 C66 N61 4(2)
C64 C65 C66 C67 -179.2(14)
N61 C66 C67 N68 -8(2)
C65 C66 C67 N68 175.4(15)
C66 C67 N68 C69 -175.7(15)
C66 C67 N68 Hg4 0(2)
C67 N68 C69 C70 0(3)
Hg4 N68 C69 C70 -175.4(15)
C67 N68 C69 C71 124.0(18)
Hg4 N68 C69 C71 -51.6(19)
N68 C69 C71 C76 -61(2)
C70 C69 C71 C76 67(2)
N68 C69 C71 C72 116.3(18)
C70 C69 C71 C72 -116(2)
C76 C71 C72 C73 -3(3)
C69 C71 C72 C73 -180(2)
C71 C72 C73 C74 3(4)
C72 C73 C74 C75 -5(4)
C73 C74 C75 C76 5(4)
C72 C71 C76 C75 3(3)
C69 C71 C76 C75 -179.9(18)
C74 C75 C76 C71 -4(3)

_cod_database_fobs_code 2241286
